data_4026911
loop_
_publ_author_name
'Melissa L. McIntosh'
'Ryne C. Johnston'
'Ommidala Pattawong'
'Bradley O. Ashburn'
'Michael R. Naffziger'
'Paul Ha-Yeon Cheong'
'Rich G. Carter'

_publ_section_title
;
 Synthesis and Computational Analysis of Densely Functionalized Triazoles
 Using o-Nitrophenylalkynes
;
_journal_name_full 'Journal of Organic Chemistry'
_journal_page_first 1101
_journal_page_last 1112
_journal_paper_doi 10.1021/jo202467k
_journal_volume 77
_journal_year 2012
_chemical_formula_sum 'C23 H18 N4 O4'
_chemical_formula_weight 414.41
_chemical_name_systematic
;
 ?
;
_space_group_IT_number 14
_symmetry_cell_setting monoclinic
_symmetry_space_group_name_Hall '-P 2ybc'
_symmetry_space_group_name_H-M 'P 1 21/c 1'
_atom_sites_solution_hydrogens difmap
_atom_sites_solution_primary direct
_atom_sites_solution_secondary difmap
_audit_creation_method SHELXLTL
_cell_angle_alpha 90.00
_cell_angle_beta 92.5030(10)
_cell_angle_gamma 90.00
_cell_formula_units_Z 4
_cell_length_a 9.3017(7)
_cell_length_b 9.7642(7)
_cell_length_c 21.9140(16)
_cell_measurement_reflns_used 7340
_cell_measurement_temperature 173(2)
_cell_measurement_theta_max 27.25
_cell_measurement_theta_min 2.80
_cell_volume 1988.4(3)
_computing_cell_refinement 'Bruker SAINT'
_computing_data_collection 'Bruker SMART'
_computing_data_reduction 'Bruker SAINT'
_computing_molecular_graphics 'Bruker SHELXTL'
_computing_publication_material 'Bruker SHELXTL'
_computing_structure_refinement 'Bruker SHELXTL'
_computing_structure_solution 'Bruker SHELXTL'
_diffrn_ambient_temperature 173(2)
_diffrn_measured_fraction_theta_full 1.000
_diffrn_measured_fraction_theta_max 1.000
_diffrn_measurement_device_type 'Bruker Apex CCD area detector'
_diffrn_measurement_method 'phi and omega scans'
_diffrn_radiation_monochromator graphite
_diffrn_radiation_source 'fine-focus sealed tube'
_diffrn_radiation_type MoK\a
_diffrn_radiation_wavelength 0.71073
_diffrn_reflns_av_R_equivalents 0.0219
_diffrn_reflns_av_sigmaI/netI 0.0161
_diffrn_reflns_limit_h_max 11
_diffrn_reflns_limit_h_min -11
_diffrn_reflns_limit_k_max 12
_diffrn_reflns_limit_k_min -12
_diffrn_reflns_limit_l_max 27
_diffrn_reflns_limit_l_min -27
_diffrn_reflns_number 21787
_diffrn_reflns_theta_full 26.99
_diffrn_reflns_theta_max 26.99
_diffrn_reflns_theta_min 1.86
_exptl_absorpt_coefficient_mu 0.097
_exptl_absorpt_correction_T_max 0.9865
_exptl_absorpt_correction_T_min 0.9732
_exptl_absorpt_correction_type multi-scan
_exptl_absorpt_process_details SADABS
_exptl_crystal_colour colorless
_exptl_crystal_density_diffrn 1.384
_exptl_crystal_description block
_exptl_crystal_F_000 864
_exptl_crystal_size_max 0.28
_exptl_crystal_size_mid 0.15
_exptl_crystal_size_min 0.14
_refine_diff_density_max 0.260
_refine_diff_density_min -0.193
_refine_diff_density_rms 0.036
_refine_ls_extinction_method none
_refine_ls_goodness_of_fit_ref 1.027
_refine_ls_hydrogen_treatment refall
_refine_ls_matrix_type full
_refine_ls_number_parameters 352
_refine_ls_number_reflns 4334
_refine_ls_number_restraints 0
_refine_ls_restrained_S_all 1.027
_refine_ls_R_factor_all 0.0439
_refine_ls_R_factor_gt 0.0373
_refine_ls_shift/su_max 0.000
_refine_ls_shift/su_mean 0.000
_refine_ls_structure_factor_coef Fsqd
_refine_ls_weighting_details 'calc w=1/[\s^2^(Fo^2^)+(0.0494P)^2^+0.6525P] where P=(Fo^2^+2Fc^2^)/3'
_refine_ls_weighting_scheme calc
_refine_ls_wR_factor_gt 0.0950
_refine_ls_wR_factor_ref 0.1003
_reflns_number_gt 3777
_reflns_number_total 4334
_reflns_threshold_expression >2sigma(I)
_cod_data_source_file jo202467k_si_005.cif
_cod_data_source_block rc66
_cod_database_code 4026911

loop_
_symmetry_equiv_pos_as_xyz
'x, y, z'
'-x, y+1/2, -z+1/2'
'-x, -y, -z'
'x, -y-1/2, z-1/2'

loop_
_atom_site_label
_atom_site_type_symbol
_atom_site_fract_x
_atom_site_fract_y
_atom_site_fract_z
_atom_site_U_iso_or_equiv
_atom_site_adp_type
_atom_site_occupancy
_atom_site_symmetry_multiplicity
_atom_site_calc_flag
O1 O 0.12191(18) 0.92115(15) -0.09501(6) 0.0775(5) Uani 1 1 d
O2 O 0.23326(12) 0.73918(11) -0.06412(5) 0.0423(3) Uani 1 1 d
O3 O 0.40871(10) 0.43099(10) 0.09393(5) 0.0388(2) Uani 1 1 d
O4 O 0.49092(9) 0.64331(9) 0.07822(5) 0.0336(2) Uani 1 1 d
N1 N 0.20036(14) 0.85947(13) -0.05851(5) 0.0393(3) Uani 1 1 d
N2 N 0.04797(11) 0.73725(11) 0.05451(5) 0.0290(2) Uani 1 1 d
N3 N 0.00496(11) 0.61086(11) 0.06473(5) 0.0301(2) Uani 1 1 d
N4 N 0.12148(11) 0.53409(10) 0.07692(4) 0.0252(2) Uani 1 1 d
C1 C 0.26850(13) 0.87307(12) 0.05166(5) 0.0240(2) Uani 1 1 d
C2 C 0.26171(14) 0.93504(13) -0.00562(6) 0.0291(3) Uani 1 1 d
C3 C 0.31590(16) 1.06367(14) -0.01727(6) 0.0357(3) Uani 1 1 d
C4 C 0.38479(16) 1.13365(14) 0.03014(7) 0.0352(3) Uani 1 1 d
C5 C 0.39469(14) 1.07557(14) 0.08779(6) 0.0303(3) Uani 1 1 d
C6 C 0.33611(12) 0.94690(13) 0.10000(5) 0.0246(3) Uani 1 1 d
C7 C 0.34389(13) 0.89630(13) 0.16398(5) 0.0256(3) Uani 1 1 d
C8 C 0.47391(15) 0.90094(17) 0.19781(6) 0.0380(3) Uani 1 1 d
C9 C 0.48196(16) 0.86210(19) 0.25852(7) 0.0437(4) Uani 1 1 d
C10 C 0.35965(16) 0.81830(15) 0.28662(6) 0.0358(3) Uani 1 1 d
C11 C 0.22954(15) 0.81383(13) 0.25375(6) 0.0299(3) Uani 1 1 d
C12 C 0.22153(13) 0.85241(13) 0.19276(6) 0.0264(3) Uani 1 1 d
C13 C 0.19404(13) 0.74098(12) 0.06093(5) 0.0236(2) Uani 1 1 d
C14 C 0.24319(13) 0.61140(12) 0.07508(5) 0.0233(2) Uani 1 1 d
C15 C 0.38742(13) 0.55034(12) 0.08380(5) 0.0249(3) Uani 1 1 d
C16 C 0.63642(15) 0.59018(17) 0.08664(9) 0.0414(4) Uani 1 1 d
C17 C 0.10089(15) 0.39030(13) 0.09391(6) 0.0288(3) Uani 1 1 d
C18 C 0.12339(13) 0.36606(12) 0.16179(6) 0.0255(3) Uani 1 1 d
C19 C 0.11893(14) 0.47164(13) 0.20408(6) 0.0292(3) Uani 1 1 d
C20 C 0.13384(14) 0.44434(15) 0.26612(6) 0.0323(3) Uani 1 1 d
C21 C 0.15294(14) 0.31133(15) 0.28650(6) 0.0331(3) Uani 1 1 d
C22 C 0.15887(15) 0.20527(15) 0.24459(7) 0.0338(3) Uani 1 1 d
C23 C 0.14366(14) 0.23246(13) 0.18263(6) 0.0297(3) Uani 1 1 d
H3 H 0.3086(18) 1.1008(17) -0.0579(8) 0.044(4) Uiso 1 1 d
H4 H 0.4249(17) 1.2204(17) 0.0247(7) 0.039(4) Uiso 1 1 d
H5 H 0.4396(16) 1.1278(16) 0.1209(7) 0.036(4) Uiso 1 1 d
H8 H 0.5607(18) 0.9311(17) 0.1777(7) 0.043(4) Uiso 1 1 d
H9 H 0.5721(19) 0.8647(18) 0.2806(8) 0.051(5) Uiso 1 1 d
H10 H 0.3640(17) 0.7904(16) 0.3287(8) 0.040(4) Uiso 1 1 d
H11 H 0.1424(17) 0.7864(16) 0.2733(7) 0.036(4) Uiso 1 1 d
H12 H 0.1321(16) 0.8536(14) 0.1708(7) 0.028(4) Uiso 1 1 d
H16A H 0.654(2) 0.562(2) 0.1299(9) 0.063(6) Uiso 1 1 d
H16B H 0.700(2) 0.663(2) 0.0763(8) 0.057(5) Uiso 1 1 d
H16C H 0.647(2) 0.511(2) 0.0619(9) 0.062(6) Uiso 1 1 d
H17A H 0.0036(17) 0.3703(16) 0.0812(7) 0.035(4) Uiso 1 1 d
H17B H 0.1673(17) 0.3318(16) 0.0703(7) 0.037(4) Uiso 1 1 d
H19 H 0.1055(16) 0.5662(17) 0.1905(7) 0.034(4) Uiso 1 1 d
H20 H 0.1283(17) 0.5192(17) 0.2943(7) 0.038(4) Uiso 1 1 d
H21 H 0.1614(16) 0.2937(16) 0.3301(7) 0.035(4) Uiso 1 1 d
H22 H 0.1725(17) 0.1144(17) 0.2577(7) 0.040(4) Uiso 1 1 d
H23 H 0.1440(17) 0.1594(17) 0.1540(7) 0.038(4) Uiso 1 1 d

loop_
_atom_site_aniso_label
_atom_site_aniso_U_11
_atom_site_aniso_U_22
_atom_site_aniso_U_33
_atom_site_aniso_U_23
_atom_site_aniso_U_13
_atom_site_aniso_U_12
O1 0.1243(13) 0.0584(8) 0.0459(7) 0.0103(6) -0.0421(8) -0.0035(8)
O2 0.0559(7) 0.0360(6) 0.0356(5) -0.0106(4) 0.0076(5) -0.0095(5)
O3 0.0346(5) 0.0236(5) 0.0578(7) 0.0028(4) -0.0018(4) 0.0009(4)
O4 0.0248(5) 0.0260(5) 0.0498(6) 0.0054(4) 0.0008(4) -0.0008(4)
N1 0.0572(8) 0.0373(7) 0.0231(6) 0.0035(5) -0.0018(5) -0.0093(6)
N2 0.0270(5) 0.0294(6) 0.0306(6) 0.0012(4) 0.0002(4) -0.0019(4)
N3 0.0269(5) 0.0306(6) 0.0325(6) 0.0022(4) -0.0006(4) -0.0029(4)
N4 0.0259(5) 0.0253(5) 0.0244(5) 0.0000(4) -0.0002(4) -0.0037(4)
C1 0.0247(6) 0.0223(6) 0.0251(6) 0.0002(5) 0.0027(4) 0.0015(4)
C2 0.0368(7) 0.0264(6) 0.0242(6) -0.0009(5) 0.0015(5) -0.0006(5)
C3 0.0522(9) 0.0268(7) 0.0287(7) 0.0046(5) 0.0077(6) -0.0007(6)
C4 0.0443(8) 0.0229(6) 0.0394(8) 0.0001(5) 0.0122(6) -0.0050(6)
C5 0.0311(7) 0.0275(6) 0.0326(7) -0.0062(5) 0.0061(5) -0.0050(5)
C6 0.0218(6) 0.0259(6) 0.0261(6) -0.0017(5) 0.0036(4) 0.0008(5)
C7 0.0264(6) 0.0258(6) 0.0246(6) -0.0034(5) 0.0013(5) 0.0002(5)
C8 0.0253(7) 0.0576(9) 0.0311(7) -0.0011(6) 0.0018(5) -0.0025(6)
C9 0.0302(7) 0.0689(11) 0.0316(7) 0.0003(7) -0.0050(6) 0.0034(7)
C10 0.0410(8) 0.0421(8) 0.0242(7) 0.0012(6) 0.0008(5) 0.0059(6)
C11 0.0340(7) 0.0272(6) 0.0291(6) -0.0019(5) 0.0068(5) -0.0013(5)
C12 0.0252(6) 0.0264(6) 0.0275(6) -0.0039(5) 0.0006(5) -0.0012(5)
C13 0.0263(6) 0.0254(6) 0.0189(5) -0.0005(4) 0.0007(4) -0.0005(5)
C14 0.0274(6) 0.0232(6) 0.0193(5) -0.0018(4) 0.0009(4) -0.0035(5)
C15 0.0289(6) 0.0232(6) 0.0227(6) -0.0018(5) 0.0002(4) -0.0011(5)
C16 0.0254(7) 0.0351(8) 0.0634(11) 0.0074(7) -0.0026(6) 0.0011(6)
C17 0.0327(7) 0.0235(6) 0.0303(7) -0.0014(5) 0.0013(5) -0.0078(5)
C18 0.0221(6) 0.0250(6) 0.0296(6) 0.0004(5) 0.0034(5) -0.0035(5)
C19 0.0316(7) 0.0241(6) 0.0320(7) 0.0006(5) 0.0027(5) -0.0011(5)
C20 0.0326(7) 0.0340(7) 0.0304(7) -0.0039(6) 0.0022(5) -0.0017(5)
C21 0.0282(6) 0.0413(8) 0.0296(7) 0.0053(6) 0.0004(5) -0.0012(6)
C22 0.0308(7) 0.0290(7) 0.0416(8) 0.0080(6) 0.0024(5) 0.0012(5)
C23 0.0285(6) 0.0246(6) 0.0363(7) -0.0019(5) 0.0045(5) -0.0013(5)

loop_
_atom_type_symbol
_atom_type_description
_atom_type_scat_dispersion_real
_atom_type_scat_dispersion_imag
_atom_type_scat_source
C C 0.0033 0.0016 'International Tables Vol C Tables 4.2.6.8 and 6.1.1.4'
H H 0.0000 0.0000 'International Tables Vol C Tables 4.2.6.8 and 6.1.1.4'
N N 0.0061 0.0033 'International Tables Vol C Tables 4.2.6.8 and 6.1.1.4'
O O 0.0106 0.0060 'International Tables Vol C Tables 4.2.6.8 and 6.1.1.4'

loop_
_geom_angle_atom_site_label_1
_geom_angle_atom_site_label_2
_geom_angle_atom_site_label_3
_geom_angle
C15 O4 C16 114.68(10)
O1 N1 O2 123.70(13)
O1 N1 C2 118.09(13)
O2 N1 C2 118.18(12)
N3 N2 C13 108.44(10)
N2 N3 N4 108.03(10)
N3 N4 C14 110.57(10)
N3 N4 C17 118.30(10)
C14 N4 C17 130.95(11)
C2 C1 C6 117.22(11)
C2 C1 C13 119.91(11)
C6 C1 C13 122.61(11)
C3 C2 C1 124.00(12)
C3 C2 N1 116.33(11)
C1 C2 N1 119.61(11)
C4 C3 C2 118.23(13)
C4 C3 H3 121.6(10)
C2 C3 H3 120.1(10)
C3 C4 C5 119.68(13)
C3 C4 H4 121.9(10)
C5 C4 H4 118.4(10)
C4 C5 C6 122.09(12)
C4 C5 H5 118.6(9)
C6 C5 H5 119.3(9)
C5 C6 C1 118.74(11)
C5 C6 C7 118.40(11)
C1 C6 C7 122.83(11)
C8 C7 C12 118.51(12)
C8 C7 C6 119.84(11)
C12 C7 C6 121.51(11)
C9 C8 C7 120.87(13)
C9 C8 H8 120.2(10)
C7 C8 H8 118.9(10)
C8 C9 C10 120.12(13)
C8 C9 H9 119.5(11)
C10 C9 H9 120.3(11)
C11 C10 C9 119.71(13)
C11 C10 H10 119.4(10)
C9 C10 H10 120.9(10)
C10 C11 C12 120.18(12)
C10 C11 H11 120.5(9)
C12 C11 H11 119.3(9)
C11 C12 C7 120.61(12)
C11 C12 H12 120.3(9)
C7 C12 H12 119.1(9)
N2 C13 C14 108.62(10)
N2 C13 C1 118.67(10)
C14 C13 C1 132.71(11)
N4 C14 C13 104.34(10)
N4 C14 C15 121.67(11)
C13 C14 C15 133.89(11)
O3 C15 O4 124.33(12)
O3 C15 C14 123.96(11)
O4 C15 C14 111.71(10)
O4 C16 H16A 109.6(11)
O4 C16 H16B 106.3(11)
H16A C16 H16B 110.6(16)
O4 C16 H16C 109.6(12)
H16A C16 H16C 107.4(16)
H16B C16 H16C 113.3(16)
N4 C17 C18 112.68(10)
N4 C17 H17A 104.7(9)
C18 C17 H17A 110.1(9)
N4 C17 H17B 108.9(9)
C18 C17 H17B 110.9(9)
H17A C17 H17B 109.3(12)
C19 C18 C23 118.98(12)
C19 C18 C17 122.26(11)
C23 C18 C17 118.71(11)
C20 C19 C18 120.48(12)
C20 C19 H19 119.1(9)
C18 C19 H19 120.4(9)
C21 C20 C19 120.22(13)
C21 C20 H20 121.1(9)
C19 C20 H20 118.7(9)
C20 C21 C22 119.74(13)
C20 C21 H21 119.3(9)
C22 C21 H21 121.0(9)
C23 C22 C21 120.05(13)
C23 C22 H22 119.2(10)
C21 C22 H22 120.8(10)
C22 C23 C18 120.52(12)
C22 C23 H23 120.0(10)
C18 C23 H23 119.4(10)

loop_
_geom_bond_atom_site_label_1
_geom_bond_atom_site_label_2
_geom_bond_distance
O1 N1 1.2182(17)
O2 N1 1.2213(16)
O3 C15 1.2011(15)
O4 C15 1.3327(15)
O4 C16 1.4536(16)
N1 C2 1.4682(17)
N2 N3 1.3196(15)
N2 C13 1.3603(16)
N3 N4 1.3352(15)
N4 C14 1.3628(15)
N4 C17 1.4673(16)
C1 C2 1.3924(17)
C1 C6 1.4067(17)
C1 C13 1.4822(16)
C2 C3 1.3813(19)
C3 C4 1.378(2)
C3 H3 0.962(17)
C4 C5 1.3841(19)
C4 H4 0.936(17)
C5 C6 1.3999(18)
C5 H5 0.966(16)
C6 C7 1.4853(17)
C7 C8 1.3913(18)
C7 C12 1.3927(17)
C8 C9 1.382(2)
C8 H8 0.982(17)
C9 C10 1.385(2)
C9 H9 0.950(18)
C10 C11 1.382(2)
C10 H10 0.961(16)
C11 C12 1.3874(18)
C11 H11 0.971(16)
C12 H12 0.943(15)
C13 C14 1.3760(17)
C14 C15 1.4729(17)
C16 H16A 0.99(2)
C16 H16B 0.96(2)
C16 H16C 0.95(2)
C17 C18 1.5117(18)
C17 H17A 0.955(16)
C17 H17B 1.001(16)
C18 C19 1.3881(18)
C18 C23 1.3922(18)
C19 C20 1.3865(19)
C19 H19 0.977(16)
C20 C21 1.382(2)
C20 H20 0.960(16)
C21 C22 1.387(2)
C21 H21 0.970(16)
C22 C23 1.3848(19)
C22 H22 0.940(17)
C23 H23 0.950(16)

loop_
_geom_torsion_atom_site_label_1
_geom_torsion_atom_site_label_2
_geom_torsion_atom_site_label_3
_geom_torsion_atom_site_label_4
_geom_torsion
C13 N2 N3 N4 -0.64(13)
N2 N3 N4 C14 0.41(13)
N2 N3 N4 C17 176.04(10)
C6 C1 C2 C3 -0.56(19)
C13 C1 C2 C3 173.67(12)
C6 C1 C2 N1 176.27(11)
C13 C1 C2 N1 -9.50(18)
O1 N1 C2 C3 -44.2(2)
O2 N1 C2 C3 134.25(14)
O1 N1 C2 C1 138.72(15)
O2 N1 C2 C1 -42.81(18)
C1 C2 C3 C4 2.0(2)
N1 C2 C3 C4 -174.90(13)
C2 C3 C4 C5 -1.6(2)
C3 C4 C5 C6 -0.2(2)
C4 C5 C6 C1 1.73(19)
C4 C5 C6 C7 -176.28(12)
C2 C1 C6 C5 -1.30(17)
C13 C1 C6 C5 -175.36(11)
C2 C1 C6 C7 176.61(11)
C13 C1 C6 C7 2.56(18)
C5 C6 C7 C8 -49.01(17)
C1 C6 C7 C8 133.06(14)
C5 C6 C7 C12 126.56(13)
C1 C6 C7 C12 -51.36(17)
C12 C7 C8 C9 0.4(2)
C6 C7 C8 C9 176.11(14)
C7 C8 C9 C10 -0.2(3)
C8 C9 C10 C11 -0.1(2)
C9 C10 C11 C12 0.3(2)
C10 C11 C12 C7 -0.15(19)
C8 C7 C12 C11 -0.20(19)
C6 C7 C12 C11 -175.84(11)
N3 N2 C13 C14 0.64(13)
N3 N2 C13 C1 -179.96(10)
C2 C1 C13 N2 -64.56(15)
C6 C1 C13 N2 109.34(13)
C2 C1 C13 C14 114.67(15)
C6 C1 C13 C14 -71.42(18)
N3 N4 C14 C13 -0.01(13)
C17 N4 C14 C13 -174.92(11)
N3 N4 C14 C15 -176.85(10)
C17 N4 C14 C15 8.24(19)
N2 C13 C14 N4 -0.37(13)
C1 C13 C14 N4 -179.67(12)
N2 C13 C14 C15 175.89(12)
C1 C13 C14 C15 -3.4(2)
C16 O4 C15 O3 -1.22(19)
C16 O4 C15 C14 179.67(12)
N4 C14 C15 O3 -1.19(19)
C13 C14 C15 O3 -176.94(13)
N4 C14 C15 O4 177.93(10)
C13 C14 C15 O4 2.18(19)
N3 N4 C17 C18 -102.67(13)
C14 N4 C17 C18 71.92(16)
N4 C17 C18 C19 18.71(17)
N4 C17 C18 C23 -163.85(11)
C23 C18 C19 C20 -0.27(19)
C17 C18 C19 C20 177.16(12)
C18 C19 C20 C21 -0.2(2)
C19 C20 C21 C22 0.8(2)
C20 C21 C22 C23 -0.9(2)
C21 C22 C23 C18 0.5(2)
C19 C18 C23 C22 0.13(19)
C17 C18 C23 C22 -177.40(12)
